data_4507222
loop_
_publ_author_name
'Bisht, Kamal Kumar'
'Suresh, Eringathodi'

_publ_section_title
;
 Co(II)/Zn(II) Coordination Polymers with Angular Dicarboxylate and
 Flexible N-Donor Struts: Structural and Photoluminescence Studies
;
_journal_issue 2
_journal_name_full 'Crystal Growth &amp; Design'
_journal_page_first 664
_journal_paper_doi 10.1021/cg301329c
_journal_volume 13
_journal_year 2013
_chemical_formula_sum 'C22 H18 Co N2 O6 S'
_chemical_formula_weight 497.37
_chemical_name_systematic
; 
 ? 
;
_space_group_IT_number 2
_symmetry_cell_setting triclinic
_symmetry_space_group_name_Hall '-P 1'
_symmetry_space_group_name_H-M 'P -1'
_atom_sites_solution_hydrogens geom
_atom_sites_solution_primary direct
_atom_sites_solution_secondary difmap
_audit_creation_method SHELXL-97
_cell_angle_alpha 98.167(3)
_cell_angle_beta 95.654(3)
_cell_angle_gamma 109.315(2)
_cell_formula_units_Z 2
_cell_length_a 11.2894(16)
_cell_length_b 11.4307(16)
_cell_length_c 12.8725(18)
_cell_measurement_reflns_used 3644
_cell_measurement_temperature 110(2)
_cell_measurement_theta_max 28.15
_cell_measurement_theta_min 2.32
_cell_volume 1532.8(4)
_computing_cell_refinement 'BRUKER SMART'
_computing_data_collection 'BRUKER SMART'
_computing_data_reduction 'BRUKER SAINT'
_computing_molecular_graphics ORTEP
_computing_structure_refinement 'SHELXL-97 (Sheldrick, 1997)'
_computing_structure_solution 'SHELXS-97 (Sheldrick, 1990)'
_diffrn_ambient_temperature 110(2)
_diffrn_measured_fraction_theta_full 0.901
_diffrn_measured_fraction_theta_max 0.901
_diffrn_measurement_device_type 'BRUKER SMART APEX CCD DIFFRACTOMETER'
_diffrn_measurement_method 'OMEGA-PHI SCAN'
_diffrn_radiation_monochromator graphite
_diffrn_radiation_source 'fine-focus sealed tube'
_diffrn_radiation_type MoK\a
_diffrn_radiation_wavelength 0.71073
_diffrn_reflns_av_R_equivalents 0.0210
_diffrn_reflns_av_sigmaI/netI 0.0488
_diffrn_reflns_limit_h_max 13
_diffrn_reflns_limit_h_min -12
_diffrn_reflns_limit_k_max 12
_diffrn_reflns_limit_k_min -13
_diffrn_reflns_limit_l_max 13
_diffrn_reflns_limit_l_min -15
_diffrn_reflns_number 5826
_diffrn_reflns_theta_full 25.00
_diffrn_reflns_theta_max 25.00
_diffrn_reflns_theta_min 1.92
_exptl_absorpt_coefficient_mu 0.658
_exptl_absorpt_correction_T_max 0.9554
_exptl_absorpt_correction_T_min 0.7562
_exptl_absorpt_correction_type multi-scan
_exptl_absorpt_process_details 'BRUKER SADABS'
_exptl_crystal_colour VIOLET
_exptl_crystal_density_diffrn 1.078
_exptl_crystal_density_method 'not measured'
_exptl_crystal_description BLOCKS
_exptl_crystal_F_000 510
_exptl_crystal_size_max 0.45
_exptl_crystal_size_mid 0.28
_exptl_crystal_size_min 0.07
_platon_squeeze_details ' ?'
_refine_diff_density_max 0.906
_refine_diff_density_min -0.791
_refine_diff_density_rms 0.112
_refine_ls_extinction_method none
_refine_ls_goodness_of_fit_ref 1.131
_refine_ls_hydrogen_treatment constr
_refine_ls_matrix_type full
_refine_ls_number_parameters 289
_refine_ls_number_reflns 4872
_refine_ls_number_restraints 0
_refine_ls_restrained_S_all 1.131
_refine_ls_R_factor_all 0.0601
_refine_ls_R_factor_gt 0.0558
_refine_ls_shift/su_max 0.000
_refine_ls_shift/su_mean 0.000
_refine_ls_structure_factor_coef Fsqd
_refine_ls_weighting_details 'calc w=1/[\s^2^(Fo^2^)+(0.1309P)^2^+0.2184P] where P=(Fo^2^+2Fc^2^)/3'
_refine_ls_weighting_scheme calc
_refine_ls_wR_factor_gt 0.1791
_refine_ls_wR_factor_ref 0.1881
_reflns_number_gt 4295
_reflns_number_total 4872
_reflns_threshold_expression >2sigma(I)
_cod_data_source_file cg301329c_si_002.cif
_cod_data_source_block COSDBBPMP4_Complx4
_cod_depositor_comments
;
The following automatic conversions were performed:

'_symmetry_cell_setting' value 'TRICLINIC' changed to 'triclinic'
according to /home/saulius/struct/CIF-dictionaries/cif_core.dic
dictionary named 'cif_core.dic' version 2.4.2 from
2011-04-26.

'_exptl_absorpt_correction_type' value 'MULTI-SCAN'
changed to 'multi-scan' according to
/home/saulius/struct/CIF-dictionaries/cif_core.dic dictionary named
'cif_core.dic' version 2.4.2 from
2011-04-26.

'_refine_ls_hydrogen_treatment' value 'CONSTR' changed
to 'constr' according to
/home/saulius/struct/CIF-dictionaries/cif_core.dic dictionary named
'cif_core.dic' version 2.4.2 from 2011-04-26.

Automatic conversion script
Id: cif_fix_values 1891 2012-01-12 08:04:46Z andrius 
;
_cod_original_sg_symbol_H-M P-1
_cod_database_code 4507222

loop_
_symmetry_equiv_pos_as_xyz
'x, y, z'
'-x, -y, -z'

loop_
_atom_site_label
_atom_site_type_symbol
_atom_site_fract_x
_atom_site_fract_y
_atom_site_fract_z
_atom_site_U_iso_or_equiv
_atom_site_adp_type
_atom_site_occupancy
_atom_site_symmetry_multiplicity
_atom_site_calc_flag
_atom_site_refinement_flags
Co1 Co 0.88404(4) 0.51747(4) 0.49072(4) 0.0151(2) Uani 1 1 d .
S1 S 0.73425(8) -0.02940(8) -0.08900(7) 0.0180(3) Uani 1 1 d .
N1 N 0.7364(3) 0.5806(3) 0.5134(2) 0.0160(6) Uani 1 1 d .
N2 N 0.4836(3) 0.8715(3) 0.5104(3) 0.0204(7) Uani 1 1 d .
O1 O 0.8120(2) 0.3750(2) 0.3646(2) 0.0233(6) Uani 1 1 d .
O2 O 0.9997(2) 0.3465(2) 0.3813(2) 0.0228(6) Uani 1 1 d .
O3 O 0.5985(2) -0.0824(2) -0.1143(2) 0.0250(6) Uani 1 1 d .
O4 O 0.8077(2) -0.1114(2) -0.0948(2) 0.0226(6) Uani 1 1 d .
O5 O 0.8475(3) 0.4000(2) -0.4044(2) 0.0256(6) Uani 1 1 d .
O6 O 1.0325(2) 0.3667(2) -0.3931(2) 0.0235(6) Uani 1 1 d .
C1 C 0.8893(3) 0.3237(3) 0.3347(3) 0.0181(8) Uani 1 1 d .
C2 C 0.8466(3) 0.2282(3) 0.2325(3) 0.0172(7) Uani 1 1 d .
C3 C 0.7229(3) 0.1909(4) 0.1802(3) 0.0229(8) Uani 1 1 d .
H3 H 0.6644 0.2208 0.2102 0.027 Uiso 1 1 calc R
C4 C 0.6867(3) 0.1088(3) 0.0828(3) 0.0215(8) Uani 1 1 d .
H4 H 0.6038 0.0829 0.0475 0.026 Uiso 1 1 calc R
C5 C 0.7753(3) 0.0660(3) 0.0386(3) 0.0171(8) Uani 1 1 d .
C6 C 0.8987(3) 0.1011(3) 0.0901(3) 0.0206(8) Uani 1 1 d .
H6 H 0.9571 0.0713 0.0597 0.025 Uiso 1 1 calc R
C7 C 0.9338(4) 0.1822(3) 0.1887(3) 0.0215(8) Uani 1 1 d .
H7 H 1.0158 0.2054 0.2252 0.026 Uiso 1 1 calc R
C8 C 0.7901(3) 0.0830(3) -0.1701(3) 0.0181(8) Uani 1 1 d .
C9 C 0.7212(4) 0.1582(4) -0.1948(3) 0.0265(9) Uani 1 1 d .
H9 H 0.6457 0.1499 -0.1683 0.032 Uiso 1 1 calc R
C10 C 0.7643(4) 0.2446(4) -0.2580(3) 0.0236(8) Uani 1 1 d .
H10 H 0.7174 0.2944 -0.2751 0.028 Uiso 1 1 calc R
C11 C 0.8783(3) 0.2587(3) -0.2973(3) 0.0188(8) Uani 1 1 d .
C12 C 0.9468(4) 0.1828(4) -0.2712(3) 0.0307(10) Uani 1 1 d .
H12 H 1.0229 0.1917 -0.2967 0.037 Uiso 1 1 calc R
C13 C 0.9031(4) 0.0949(4) -0.2083(3) 0.0304(9) Uani 1 1 d .
H13 H 0.9490 0.0441 -0.1915 0.036 Uiso 1 1 calc R
C14 C 0.9231(4) 0.3485(3) -0.3691(3) 0.0206(8) Uani 1 1 d .
C15 C 0.7184(3) 0.6161(3) 0.6132(3) 0.0202(8) Uani 1 1 d .
H15 H 0.7637 0.5979 0.6692 0.024 Uiso 1 1 calc R
C16 C 0.6355(3) 0.6785(3) 0.6359(3) 0.0228(8) Uani 1 1 d .
H16 H 0.6258 0.7017 0.7059 0.027 Uiso 1 1 calc R
C17 C 0.5664(3) 0.7063(3) 0.5533(3) 0.0213(8) Uani 1 1 d .
C18 C 0.5812(3) 0.6648(3) 0.4517(3) 0.0228(8) Uani 1 1 d .
H18 H 0.5339 0.6784 0.3943 0.027 Uiso 1 1 calc R
C19 C 0.6662(3) 0.6028(3) 0.4341(3) 0.0210(8) Uani 1 1 d .
H19 H 0.6746 0.5757 0.3645 0.025 Uiso 1 1 calc R
C20 C 0.4770(4) 0.7765(3) 0.5780(3) 0.0254(9) Uani 1 1 d .
H20A H 0.3907 0.7168 0.5672 0.030 Uiso 1 1 calc R
H20B H 0.4988 0.8179 0.6520 0.030 Uiso 1 1 calc R
C21 C 0.3872(3) 0.9279(3) 0.5340(3) 0.0244(9) Uani 1 1 d .
H21B H 0.4027 0.9645 0.6090 0.029 Uiso 1 1 calc R
H21A H 0.3035 0.8629 0.5182 0.029 Uiso 1 1 calc R
C22 C 0.3914(3) 1.0292(3) 0.4687(3) 0.0243(9) Uani 1 1 d .
H22A H 0.3713 0.9915 0.3938 0.029 Uiso 1 1 calc R
H22B H 0.3277 1.0656 0.4857 0.029 Uiso 1 1 calc R

loop_
_atom_site_aniso_label
_atom_site_aniso_U_11
_atom_site_aniso_U_22
_atom_site_aniso_U_33
_atom_site_aniso_U_23
_atom_site_aniso_U_13
_atom_site_aniso_U_12
Co1 0.0146(3) 0.0164(3) 0.0171(3) 0.0011(2) 0.0030(2) 0.0097(2)
S1 0.0171(5) 0.0198(5) 0.0164(5) -0.0008(4) 0.0022(4) 0.0076(4)
N1 0.0167(15) 0.0174(14) 0.0164(15) 0.0074(12) 0.0086(12) 0.0057(12)
N2 0.0126(15) 0.0156(15) 0.0354(19) -0.0007(13) 0.0027(13) 0.0105(12)
O1 0.0191(13) 0.0236(14) 0.0234(14) -0.0076(11) 0.0041(11) 0.0071(11)
O2 0.0211(14) 0.0257(14) 0.0199(14) -0.0035(11) -0.0016(11) 0.0106(11)
O3 0.0185(13) 0.0312(15) 0.0219(14) -0.0012(11) 0.0025(11) 0.0069(11)
O4 0.0267(14) 0.0211(13) 0.0218(14) -0.0050(11) 0.0000(11) 0.0153(11)
O5 0.0286(15) 0.0254(14) 0.0287(15) 0.0076(11) 0.0025(12) 0.0169(12)
O6 0.0225(14) 0.0300(14) 0.0233(14) 0.0089(11) 0.0083(11) 0.0130(11)
C1 0.0198(19) 0.0159(17) 0.0183(19) 0.0020(14) 0.0057(15) 0.0056(14)
C2 0.0180(18) 0.0178(18) 0.0158(18) 0.0028(14) 0.0054(14) 0.0055(14)
C3 0.0182(19) 0.029(2) 0.023(2) -0.0003(16) 0.0054(15) 0.0109(16)
C4 0.0127(17) 0.028(2) 0.0205(19) -0.0024(16) 0.0014(15) 0.0056(15)
C5 0.0214(18) 0.0176(17) 0.0129(17) 0.0043(14) 0.0058(14) 0.0061(14)
C6 0.0203(19) 0.0246(19) 0.0205(19) 0.0013(15) 0.0057(15) 0.0131(15)
C7 0.0195(19) 0.026(2) 0.0189(19) -0.0044(15) -0.0016(15) 0.0126(15)
C8 0.0214(19) 0.0226(18) 0.0118(17) 0.0001(14) 0.0010(14) 0.0114(15)
C9 0.022(2) 0.033(2) 0.031(2) 0.0051(18) 0.0090(17) 0.0172(17)
C10 0.0227(19) 0.028(2) 0.026(2) 0.0080(16) 0.0073(16) 0.0157(16)
C11 0.0183(18) 0.0200(18) 0.0180(18) 0.0002(14) 0.0008(14) 0.0086(14)
C12 0.025(2) 0.047(3) 0.036(2) 0.021(2) 0.0155(18) 0.0254(19)
C13 0.028(2) 0.044(2) 0.034(2) 0.0165(19) 0.0091(18) 0.0254(19)
C14 0.027(2) 0.025(2) 0.0110(17) -0.0026(15) 0.0013(15) 0.0145(16)
C15 0.0195(18) 0.0263(19) 0.0187(19) 0.0063(15) 0.0065(15) 0.0113(15)
C16 0.024(2) 0.0246(19) 0.0219(19) 0.0053(15) 0.0068(16) 0.0102(16)
C17 0.0176(18) 0.0161(17) 0.032(2) -0.0011(15) 0.0027(16) 0.0109(14)
C18 0.0187(19) 0.0192(19) 0.030(2) 0.0026(16) -0.0008(16) 0.0087(15)
C19 0.0179(18) 0.0215(19) 0.0222(19) -0.0028(15) 0.0004(15) 0.0088(15)
C20 0.0202(19) 0.0221(19) 0.041(2) 0.0078(17) 0.0115(17) 0.0140(16)
C21 0.0147(18) 0.0226(19) 0.042(2) 0.0058(17) 0.0113(16) 0.0120(15)
C22 0.0136(18) 0.0220(19) 0.039(2) -0.0024(17) 0.0002(16) 0.0131(15)

loop_
_atom_type_symbol
_atom_type_description
_atom_type_scat_dispersion_real
_atom_type_scat_dispersion_imag
_atom_type_scat_source
C C 0.0033 0.0016 'International Tables Vol C Tables 4.2.6.8 and 6.1.1.4'
H H 0.0000 0.0000 'International Tables Vol C Tables 4.2.6.8 and 6.1.1.4'
N N 0.0061 0.0033 'International Tables Vol C Tables 4.2.6.8 and 6.1.1.4'
O O 0.0106 0.0060 'International Tables Vol C Tables 4.2.6.8 and 6.1.1.4'
S S 0.1246 0.1234 'International Tables Vol C Tables 4.2.6.8 and 6.1.1.4'
Co Co 0.3494 0.9721 'International Tables Vol C Tables 4.2.6.8 and 6.1.1.4'

loop_
_geom_angle_atom_site_label_1
_geom_angle_atom_site_label_2
_geom_angle_atom_site_label_3
_geom_angle
_geom_angle_site_symmetry_1
_geom_angle_site_symmetry_3
O5 Co1 O1 92.93(11) 1_556 .
O5 Co1 O6 164.76(11) 1_556 2_765
O1 Co1 O6 89.37(11) . 2_765
O5 Co1 N1 95.23(11) 1_556 .
O1 Co1 N1 104.07(11) . .
O6 Co1 N1 98.81(11) 2_765 .
O5 Co1 O2 85.92(10) 1_556 2_766
O1 Co1 O2 165.37(10) . 2_766
O6 Co1 O2 88.05(11) 2_765 2_766
N1 Co1 O2 90.56(11) . 2_766
O5 Co1 Co1 83.10(8) 1_556 2_766
O1 Co1 Co1 91.68(7) . 2_766
O6 Co1 Co1 81.78(8) 2_765 2_766
N1 Co1 Co1 164.24(9) . 2_766
O2 Co1 Co1 73.70(7) 2_766 2_766
O3 S1 O4 119.62(16) . .
O3 S1 C5 108.62(17) . .
O4 S1 C5 108.75(15) . .
O3 S1 C8 108.33(16) . .
O4 S1 C8 108.22(17) . .
C5 S1 C8 101.85(16) . .
C19 N1 C15 117.5(3) . .
C19 N1 Co1 122.8(2) . .
C15 N1 Co1 119.2(2) . .
C22 N2 C21 109.0(3) 2_676 .
C22 N2 C20 111.5(3) 2_676 .
C21 N2 C20 108.0(3) . .
C1 O1 Co1 114.8(2) . .
C1 O2 Co1 133.5(2) . 2_766
C14 O5 Co1 124.7(3) . 1_554
C14 O6 Co1 125.9(2) . 2_765
O2 C1 O1 126.0(3) . .
O2 C1 C2 116.7(3) . .
O1 C1 C2 117.3(3) . .
C3 C2 C7 120.3(3) . .
C3 C2 C1 120.3(3) . .
C7 C2 C1 119.4(3) . .
C2 C3 C4 119.8(3) . .
C2 C3 H3 120.1 . .
C4 C3 H3 120.1 . .
C5 C4 C3 119.4(3) . .
C5 C4 H4 120.3 . .
C3 C4 H4 120.3 . .
C6 C5 C4 121.6(3) . .
C6 C5 S1 118.3(3) . .
C4 C5 S1 120.0(3) . .
C5 C6 C7 118.7(3) . .
C5 C6 H6 120.7 . .
C7 C6 H6 120.7 . .
C2 C7 C6 120.2(3) . .
C2 C7 H7 119.9 . .
C6 C7 H7 119.9 . .
C13 C8 C9 120.7(4) . .
C13 C8 S1 119.3(3) . .
C9 C8 S1 120.0(3) . .
C10 C9 C8 119.9(4) . .
C10 C9 H9 120.1 . .
C8 C9 H9 120.1 . .
C9 C10 C11 120.5(3) . .
C9 C10 H10 119.8 . .
C11 C10 H10 119.8 . .
C12 C11 C10 118.9(4) . .
C12 C11 C14 120.3(3) . .
C10 C11 C14 120.8(3) . .
C13 C12 C11 120.8(4) . .
C13 C12 H12 119.6 . .
C11 C12 H12 119.6 . .
C12 C13 C8 119.2(4) . .
C12 C13 H13 120.4 . .
C8 C13 H13 120.4 . .
O6 C14 O5 124.4(4) . .
O6 C14 C11 117.8(3) . .
O5 C14 C11 117.7(3) . .
N1 C15 C16 122.8(3) . .
N1 C15 H15 118.6 . .
C16 C15 H15 118.6 . .
C15 C16 C17 119.6(3) . .
C15 C16 H16 120.2 . .
C17 C16 H16 120.2 . .
C18 C17 C16 117.2(3) . .
C18 C17 C20 123.0(3) . .
C16 C17 C20 119.7(3) . .
C17 C18 C19 120.4(3) . .
C17 C18 H18 119.8 . .
C19 C18 H18 119.8 . .
N1 C19 C18 122.4(3) . .
N1 C19 H19 118.8 . .
C18 C19 H19 118.8 . .
N2 C20 C17 111.7(3) . .
N2 C20 H20A 109.3 . .
C17 C20 H20A 109.3 . .
N2 C20 H20B 109.3 . .
C17 C20 H20B 109.3 . .
H20A C20 H20B 107.9 . .
N2 C21 C22 110.6(3) . .
N2 C21 H21B 109.5 . .
C22 C21 H21B 109.5 . .
N2 C21 H21A 109.5 . .
C22 C21 H21A 109.5 . .
H21B C21 H21A 108.1 . .
N2 C22 C21 111.3(3) 2_676 .
N2 C22 H22A 109.4 2_676 .
C21 C22 H22A 109.4 . .
N2 C22 H22B 109.4 2_676 .
C21 C22 H22B 109.4 . .
H22A C22 H22B 108.0 . .

loop_
_geom_bond_atom_site_label_1
_geom_bond_atom_site_label_2
_geom_bond_distance
_geom_bond_site_symmetry_2
Co1 O5 2.013(3) 1_556
Co1 O1 2.015(2) .
Co1 O6 2.025(3) 2_765
Co1 N1 2.052(3) .
Co1 O2 2.086(2) 2_766
Co1 Co1 2.7689(9) 2_766
S1 O3 1.433(3) .
S1 O4 1.442(2) .
S1 C5 1.763(4) .
S1 C8 1.764(4) .
N1 C19 1.335(4) .
N1 C15 1.348(5) .
N2 C22 1.461(4) 2_676
N2 C21 1.472(4) .
N2 C20 1.472(5) .
O1 C1 1.262(4) .
O2 C1 1.255(4) .
O2 Co1 2.086(2) 2_766
O5 C14 1.270(4) .
O5 Co1 2.013(3) 1_554
O6 C14 1.260(5) .
O6 Co1 2.025(3) 2_765
C1 C2 1.509(5) .
C2 C3 1.387(5) .
C2 C7 1.390(5) .
C3 C4 1.390(5) .
C3 H3 0.9300 .
C4 C5 1.386(5) .
C4 H4 0.9300 .
C5 C6 1.383(5) .
C6 C7 1.396(5) .
C6 H6 0.9300 .
C7 H7 0.9300 .
C8 C13 1.384(6) .
C8 C9 1.384(5) .
C9 C10 1.365(5) .
C9 H9 0.9300 .
C10 C11 1.397(6) .
C10 H10 0.9300 .
C11 C12 1.392(5) .
C11 C14 1.478(5) .
C12 C13 1.375(6) .
C12 H12 0.9300 .
C13 H13 0.9300 .
C15 C16 1.380(5) .
C15 H15 0.9300 .
C16 C17 1.391(5) .
C16 H16 0.9300 .
C17 C18 1.372(6) .
C17 C20 1.513(5) .
C18 C19 1.387(5) .
C18 H18 0.9300 .
C19 H19 0.9300 .
C20 H20A 0.9700 .
C20 H20B 0.9700 .
C21 C22 1.515(5) .
C21 H21B 0.9700 .
C21 H21A 0.9700 .
C22 N2 1.461(4) 2_676
C22 H22A 0.9700 .
C22 H22B 0.9700 .

loop_
_platon_squeeze_void_nr
_platon_squeeze_void_average_x
_platon_squeeze_void_average_y
_platon_squeeze_void_average_z
_platon_squeeze_void_volume
_platon_squeeze_void_count_electrons
1 -0.090 -0.118 0.382 612.6 116.2
